data_7119121
loop_
_publ_author_name
'Sam Yruegas'
'Dayna C. Patterson'
'Caleb D. Martin'

_publ_section_title
;
 Oxygen insertion into boroles as a route to 1,2-oxaborines
;
_journal_name_full Chem.Commun.
_journal_page_first 6658
_journal_volume 52
_journal_year 2016
_chemical_formula_moiety 'C34 H25 B O'
_chemical_formula_sum 'C34 H25 B O'
_chemical_formula_weight 460.35
_chemical_name_common Pentaphenyl-1,2-oxaborine
_chemical_name_systematic
;
 ?
;
_space_group_crystal_system triclinic
_space_group_IT_number 2
_space_group_name_Hall '-P 1'
_space_group_name_H-M_alt 'P -1'
_symmetry_space_group_name_Hall '-P 1'
_symmetry_space_group_name_H-M 'P -1'
_atom_sites_solution_hydrogens geom
_audit_creation_method SHELXL-2013
_audit_update_record
;
2016-03-04 deposited with the CCDC.
2016-03-29 downloaded from the CCDC.
;
_cell_angle_alpha 86.4386(15)
_cell_angle_beta 70.8147(14)
_cell_angle_gamma 85.0255(14)
_cell_formula_units_Z 2
_cell_length_a 9.7747(5)
_cell_length_b 11.2285(5)
_cell_length_c 12.0790(6)
_cell_measurement_reflns_used 9022
_cell_measurement_temperature 150(2)
_cell_measurement_theta_max 29.233
_cell_measurement_theta_min 2.348
_cell_volume 1246.59(11)
_computing_cell_refinement 'Bruker SAINT'
_computing_data_collection 'Bruker APEX2'
_computing_data_reduction 'Bruker SAINT'
_computing_molecular_graphics 'Bruker SHELXTL'
_computing_publication_material 'Bruker SHELXTL'
_computing_structure_refinement 'SHELXL-2014 (Sheldrick, 2014)'
_computing_structure_solution 'SHELXS-97 (Sheldrick 2008)'
_diffrn_ambient_temperature 150(2)
_diffrn_measured_fraction_theta_full 0.999
_diffrn_measured_fraction_theta_max 0.999
_diffrn_measurement_device_type 'Bruker APEX-II CCD'
_diffrn_measurement_method '\f and \w scans'
_diffrn_radiation_type MoK\a
_diffrn_radiation_wavelength 0.71073
_diffrn_reflns_av_R_equivalents 0.0508
_diffrn_reflns_av_unetI/netI 0.0489
_diffrn_reflns_Laue_measured_fraction_full 0.999
_diffrn_reflns_Laue_measured_fraction_max 0.999
_diffrn_reflns_limit_h_max 13
_diffrn_reflns_limit_h_min -13
_diffrn_reflns_limit_k_max 14
_diffrn_reflns_limit_k_min -15
_diffrn_reflns_limit_l_max 16
_diffrn_reflns_limit_l_min -16
_diffrn_reflns_number 28438
_diffrn_reflns_point_group_measured_fraction_full 0.999
_diffrn_reflns_point_group_measured_fraction_max 0.999
_diffrn_reflns_theta_full 25.242
_diffrn_reflns_theta_max 28.699
_diffrn_reflns_theta_min 2.348
_exptl_absorpt_coefficient_mu 0.072
_exptl_absorpt_correction_T_max 1.000
_exptl_absorpt_correction_T_min 0.886
_exptl_absorpt_correction_type multi-scan
_exptl_absorpt_process_details SADABs
_exptl_crystal_colour white
_exptl_crystal_density_diffrn 1.226
_exptl_crystal_description prism
_exptl_crystal_F_000 484
_exptl_crystal_size_max 0.254
_exptl_crystal_size_mid 0.212
_exptl_crystal_size_min 0.154
_refine_diff_density_max 0.240
_refine_diff_density_min -0.186
_refine_diff_density_rms 0.045
_refine_ls_extinction_coef .
_refine_ls_extinction_method none
_refine_ls_goodness_of_fit_ref 1.014
_refine_ls_hydrogen_treatment constr
_refine_ls_matrix_type full
_refine_ls_number_parameters 325
_refine_ls_number_reflns 6434
_refine_ls_number_restraints 0
_refine_ls_restrained_S_all 1.014
_refine_ls_R_factor_all 0.0846
_refine_ls_R_factor_gt 0.0470
_refine_ls_shift/su_max 0.001
_refine_ls_shift/su_mean 0.000
_refine_ls_structure_factor_coef Fsqd
_refine_ls_weighting_details 'w=1/[\s^2^(Fo^2^)+(0.0541P)^2^+0.2336P] where P=(Fo^2^+2Fc^2^)/3'
_refine_ls_weighting_scheme calc
_refine_ls_wR_factor_gt 0.1039
_refine_ls_wR_factor_ref 0.1190
_reflns_Friedel_coverage 0.000
_reflns_Friedel_fraction_full .
_reflns_Friedel_fraction_max .
_reflns_number_gt 4380
_reflns_number_total 6434
_reflns_threshold_expression 'I > 2\s(I)'
_cod_data_source_file c6cc02040b2.cif
_cod_data_source_block 9
_cod_database_code 7119121
_shelx_space_group_comment
;
The symmetry employed for this shelxl refinement is uniquely defined
by the following loop, which should always be used as a source of
symmetry information in preference to the above space-group names.
They are only intended as comments.
;
_shelx_estimated_absorpt_t_min 0.982
_shelx_estimated_absorpt_t_max 0.989
_shelxl_version_number 2013-4

loop_
_space_group_symop_operation_xyz
'x, y, z'
'-x, -y, -z'

loop_
_atom_site_label
_atom_site_type_symbol
_atom_site_fract_x
_atom_site_fract_y
_atom_site_fract_z
_atom_site_U_iso_or_equiv
_atom_site_adp_type
_atom_site_occupancy
_atom_site_site_symmetry_order
_atom_site_calc_flag
_atom_site_refinement_flags_posn
_atom_site_refinement_flags_adp
_atom_site_refinement_flags_occupancy
_atom_site_disorder_assembly
_atom_site_disorder_group
O1 O 0.86464(9) 0.15380(8) 0.02416(8) 0.0270(2) Uani 1 1 d . . . . .
B1 B 0.99592(15) 0.19955(13) -0.04034(13) 0.0236(3) Uani 1 1 d . . . . .
C1 C 1.06777(13) 0.26879(11) 0.02587(11) 0.0239(3) Uani 1 1 d . . . . .
C2 C 0.99460(13) 0.28575(11) 0.14402(11) 0.0234(3) Uani 1 1 d . . . . .
C3 C 0.85363(13) 0.23975(11) 0.20231(11) 0.0235(3) Uani 1 1 d . . . . .
C4 C 0.79591(13) 0.17084(12) 0.14042(11) 0.0256(3) Uani 1 1 d . . . . .
C11 C 1.21192(13) 0.32072(12) -0.02886(11) 0.0245(3) Uani 1 1 d . . . . .
C12 C 1.33798(14) 0.24762(13) -0.07631(11) 0.0281(3) Uani 1 1 d . . . . .
H12 H 1.3322 0.1637 -0.0776 0.034 Uiso 1 1 calc R U . . .
C13 C 1.47195(15) 0.29605(14) -0.12175(12) 0.0340(3) Uani 1 1 d . . . . .
H13 H 1.5571 0.2449 -0.1529 0.041 Uiso 1 1 calc R U . . .
C14 C 1.48257(16) 0.41836(15) -0.12204(12) 0.0372(4) Uani 1 1 d . . . . .
H14 H 1.5746 0.4511 -0.1525 0.045 Uiso 1 1 calc R U . . .
C15 C 1.35797(16) 0.49214(14) -0.07754(12) 0.0359(3) Uani 1 1 d . . . . .
H15 H 1.3642 0.5762 -0.0785 0.043 Uiso 1 1 calc R U . . .
C16 C 1.22379(15) 0.44412(12) -0.03145(12) 0.0301(3) Uani 1 1 d . . . . .
H16 H 1.1389 0.4958 -0.0013 0.036 Uiso 1 1 calc R U . . .
C21 C 1.06268(13) 0.34740(12) 0.21764(11) 0.0239(3) Uani 1 1 d . . . . .
C22 C 1.18249(13) 0.28989(12) 0.24110(12) 0.0276(3) Uani 1 1 d . . . . .
H22 H 1.2217 0.2150 0.2077 0.033 Uiso 1 1 calc R U . . .
C23 C 1.24533(15) 0.34058(14) 0.31270(12) 0.0337(3) Uani 1 1 d . . . . .
H23 H 1.3264 0.3000 0.3290 0.040 Uiso 1 1 calc R U . . .
C24 C 1.18978(16) 0.45024(14) 0.36032(13) 0.0371(4) Uani 1 1 d . . . . .
H24 H 1.2322 0.4851 0.4098 0.045 Uiso 1 1 calc R U . . .
C25 C 1.07241(16) 0.50907(14) 0.33586(13) 0.0373(4) Uani 1 1 d . . . . .
H25 H 1.0353 0.5851 0.3676 0.045 Uiso 1 1 calc R U . . .
C26 C 1.00838(15) 0.45791(12) 0.26518(12) 0.0299(3) Uani 1 1 d . . . . .
H26 H 0.9272 0.4986 0.2493 0.036 Uiso 1 1 calc R U . . .
C31 C 0.76845(13) 0.26895(11) 0.32623(11) 0.0244(3) Uani 1 1 d . . . . .
C32 C 0.82038(15) 0.23895(12) 0.42015(12) 0.0291(3) Uani 1 1 d . . . . .
H32 H 0.9143 0.1996 0.4058 0.035 Uiso 1 1 calc R U . . .
C33 C 0.73650(16) 0.26590(13) 0.53374(12) 0.0329(3) Uani 1 1 d . . . . .
H33 H 0.7733 0.2452 0.5966 0.039 Uiso 1 1 calc R U . . .
C34 C 0.59951(16) 0.32278(13) 0.55607(13) 0.0349(3) Uani 1 1 d . . . . .
H34 H 0.5416 0.3404 0.6342 0.042 Uiso 1 1 calc R U . . .
C35 C 0.54710(15) 0.35397(13) 0.46387(12) 0.0318(3) Uani 1 1 d . . . . .
H35 H 0.4531 0.3933 0.4789 0.038 Uiso 1 1 calc R U . . .
C36 C 0.63105(14) 0.32805(12) 0.35012(12) 0.0274(3) Uani 1 1 d . . . . .
H36 H 0.5946 0.3508 0.2875 0.033 Uiso 1 1 calc R U . . .
C41 C 0.65921(13) 0.10758(11) 0.18562(11) 0.0248(3) Uani 1 1 d . . . . .
C42 C 0.61942(15) 0.04798(12) 0.29522(12) 0.0312(3) Uani 1 1 d . . . . .
H42 H 0.6795 0.0482 0.3431 0.037 Uiso 1 1 calc R U . . .
C43 C 0.49296(16) -0.01152(13) 0.33471(13) 0.0347(3) Uani 1 1 d . . . . .
H43 H 0.4665 -0.0515 0.4096 0.042 Uiso 1 1 calc R U . . .
C44 C 0.40489(15) -0.01286(13) 0.26525(13) 0.0333(3) Uani 1 1 d . . . . .
H44 H 0.3177 -0.0530 0.2928 0.040 Uiso 1 1 calc R U . . .
C45 C 0.44451(14) 0.04452(13) 0.15565(13) 0.0314(3) Uani 1 1 d . . . . .
H45 H 0.3847 0.0430 0.1077 0.038 Uiso 1 1 calc R U . . .
C46 C 0.57086(14) 0.10414(12) 0.11557(12) 0.0281(3) Uani 1 1 d . . . . .
H46 H 0.5976 0.1429 0.0401 0.034 Uiso 1 1 calc R U . . .
C51 C 1.04255(14) 0.17114(12) -0.17353(12) 0.0272(3) Uani 1 1 d . . . . .
C52 C 0.97246(15) 0.08509(14) -0.21000(13) 0.0358(3) Uani 1 1 d . . . . .
H52 H 0.9002 0.0425 -0.1528 0.043 Uiso 1 1 calc R U . . .
C53 C 1.00567(16) 0.06044(15) -0.32744(14) 0.0409(4) Uani 1 1 d . . . . .
H53 H 0.9566 0.0014 -0.3496 0.049 Uiso 1 1 calc R U . . .
C54 C 1.10993(16) 0.12151(15) -0.41221(13) 0.0404(4) Uani 1 1 d . . . . .
H54 H 1.1321 0.1053 -0.4927 0.048 Uiso 1 1 calc R U . . .
C55 C 1.18170(16) 0.20629(15) -0.37916(13) 0.0390(4) Uani 1 1 d . . . . .
H55 H 1.2540 0.2482 -0.4371 0.047 Uiso 1 1 calc R U . . .
C56 C 1.14884(15) 0.23059(13) -0.26178(12) 0.0317(3) Uani 1 1 d . . . . .
H56 H 1.1996 0.2890 -0.2406 0.038 Uiso 1 1 calc R U . . .

loop_
_atom_site_aniso_label
_atom_site_aniso_U_11
_atom_site_aniso_U_22
_atom_site_aniso_U_33
_atom_site_aniso_U_23
_atom_site_aniso_U_13
_atom_site_aniso_U_12
O1 0.0265(5) 0.0321(5) 0.0226(5) -0.0055(4) -0.0069(4) -0.0047(4)
B1 0.0232(7) 0.0229(7) 0.0248(8) -0.0016(6) -0.0083(6) 0.0005(6)
C1 0.0244(6) 0.0235(7) 0.0234(7) -0.0009(5) -0.0079(5) 0.0008(5)
C2 0.0242(6) 0.0217(7) 0.0265(7) -0.0025(5) -0.0114(5) 0.0012(5)
C3 0.0243(6) 0.0247(7) 0.0226(7) -0.0006(5) -0.0096(5) -0.0001(5)
C4 0.0262(6) 0.0272(7) 0.0232(7) -0.0007(5) -0.0084(5) -0.0002(5)
C11 0.0269(6) 0.0300(7) 0.0183(6) -0.0005(5) -0.0097(5) -0.0029(5)
C12 0.0301(7) 0.0332(8) 0.0209(7) -0.0016(6) -0.0080(6) -0.0020(6)
C13 0.0284(7) 0.0501(9) 0.0221(7) -0.0011(6) -0.0062(6) -0.0022(6)
C14 0.0343(8) 0.0553(10) 0.0222(7) 0.0046(7) -0.0068(6) -0.0180(7)
C15 0.0482(9) 0.0354(8) 0.0272(8) 0.0049(6) -0.0140(7) -0.0168(7)
C16 0.0356(7) 0.0305(8) 0.0251(7) -0.0001(6) -0.0112(6) -0.0027(6)
C21 0.0238(6) 0.0276(7) 0.0199(6) -0.0012(5) -0.0057(5) -0.0044(5)
C22 0.0257(6) 0.0311(7) 0.0258(7) -0.0029(6) -0.0077(6) -0.0020(5)
C23 0.0275(7) 0.0460(9) 0.0302(8) 0.0031(7) -0.0124(6) -0.0079(6)
C24 0.0402(8) 0.0468(9) 0.0298(8) -0.0040(7) -0.0148(7) -0.0166(7)
C25 0.0428(8) 0.0334(8) 0.0359(9) -0.0101(7) -0.0107(7) -0.0061(6)
C26 0.0303(7) 0.0289(7) 0.0309(8) -0.0041(6) -0.0103(6) -0.0005(6)
C31 0.0265(6) 0.0244(7) 0.0226(7) -0.0006(5) -0.0074(5) -0.0062(5)
C32 0.0323(7) 0.0277(7) 0.0294(8) 0.0011(6) -0.0126(6) -0.0053(6)
C33 0.0457(8) 0.0333(8) 0.0237(7) 0.0037(6) -0.0147(6) -0.0139(6)
C34 0.0422(8) 0.0352(8) 0.0235(7) -0.0054(6) -0.0024(6) -0.0115(6)
C35 0.0300(7) 0.0305(8) 0.0315(8) -0.0059(6) -0.0040(6) -0.0044(6)
C36 0.0275(7) 0.0275(7) 0.0277(7) 0.0004(6) -0.0094(6) -0.0046(5)
C41 0.0269(6) 0.0229(7) 0.0251(7) -0.0051(5) -0.0084(5) -0.0007(5)
C42 0.0360(7) 0.0306(8) 0.0309(8) 0.0015(6) -0.0156(6) -0.0058(6)
C43 0.0399(8) 0.0322(8) 0.0315(8) 0.0026(6) -0.0102(7) -0.0084(6)
C44 0.0272(7) 0.0305(8) 0.0401(9) -0.0063(6) -0.0065(6) -0.0046(6)
C45 0.0277(7) 0.0334(8) 0.0358(8) -0.0078(6) -0.0136(6) 0.0012(6)
C46 0.0301(7) 0.0290(7) 0.0257(7) -0.0038(6) -0.0099(6) 0.0001(6)
C51 0.0253(6) 0.0288(7) 0.0279(7) -0.0045(6) -0.0099(6) 0.0028(5)
C52 0.0283(7) 0.0430(9) 0.0344(8) -0.0114(7) -0.0057(6) -0.0044(6)
C53 0.0318(7) 0.0516(10) 0.0409(9) -0.0226(8) -0.0110(7) 0.0008(7)
C54 0.0359(8) 0.0587(11) 0.0282(8) -0.0131(7) -0.0131(7) 0.0068(7)
C55 0.0390(8) 0.0508(10) 0.0270(8) 0.0034(7) -0.0112(7) -0.0036(7)
C56 0.0350(7) 0.0343(8) 0.0282(8) 0.0008(6) -0.0135(6) -0.0042(6)

loop_
_atom_type_symbol
_atom_type_description
_atom_type_scat_dispersion_real
_atom_type_scat_dispersion_imag
_atom_type_scat_source
C C 0.0033 0.0016 'International Tables Vol C Tables 4.2.6.8 and 6.1.1.4'
H H 0.0000 0.0000 'International Tables Vol C Tables 4.2.6.8 and 6.1.1.4'
B B 0.0013 0.0007 'International Tables Vol C Tables 4.2.6.8 and 6.1.1.4'
O O 0.0106 0.0060 'International Tables Vol C Tables 4.2.6.8 and 6.1.1.4'

loop_
_geom_angle_atom_site_label_1
_geom_angle_atom_site_label_2
_geom_angle_atom_site_label_3
_geom_angle
_geom_angle_site_symmetry_1
_geom_angle_site_symmetry_3
C4 O1 B1 124.41(10) . .
O1 B1 C1 116.69(12) . .
O1 B1 C51 112.39(11) . .
C1 B1 C51 130.91(12) . .
C2 C1 C11 118.54(11) . .
C2 C1 B1 117.61(11) . .
C11 C1 B1 123.84(11) . .
C1 C2 C3 121.55(11) . .
C1 C2 C21 120.83(11) . .
C3 C2 C21 117.55(11) . .
C4 C3 C2 118.92(11) . .
C4 C3 C31 119.76(11) . .
C2 C3 C31 121.29(11) . .
O1 C4 C3 120.60(11) . .
O1 C4 C41 111.84(10) . .
C3 C4 C41 127.56(12) . .
C12 C11 C16 118.16(12) . .
C12 C11 C1 121.12(12) . .
C16 C11 C1 120.70(12) . .
C13 C12 C11 120.69(13) . .
C14 C13 C12 120.58(14) . .
C15 C14 C13 119.31(13) . .
C14 C15 C16 120.35(14) . .
C15 C16 C11 120.89(13) . .
C26 C21 C22 118.95(12) . .
C26 C21 C2 122.49(11) . .
C22 C21 C2 118.54(11) . .
C23 C22 C21 120.77(13) . .
C24 C23 C22 119.81(13) . .
C25 C24 C23 119.85(13) . .
C24 C25 C26 120.42(14) . .
C25 C26 C21 120.17(13) . .
C36 C31 C32 118.18(12) . .
C36 C31 C3 118.99(12) . .
C32 C31 C3 122.83(11) . .
C33 C32 C31 120.78(13) . .
C34 C33 C32 120.27(13) . .
C33 C34 C35 119.62(13) . .
C36 C35 C34 120.29(13) . .
C35 C36 C31 120.85(13) . .
C42 C41 C46 118.89(12) . .
C42 C41 C4 121.47(12) . .
C46 C41 C4 119.60(12) . .
C43 C42 C41 120.47(13) . .
C42 C43 C44 120.18(14) . .
C45 C44 C43 119.79(13) . .
C46 C45 C44 120.33(13) . .
C45 C46 C41 120.32(13) . .
C52 C51 C56 116.57(13) . .
C52 C51 B1 119.69(12) . .
C56 C51 B1 123.70(12) . .
C53 C52 C51 121.80(14) . .
C54 C53 C52 120.13(14) . .
C55 C54 C53 119.53(14) . .
C54 C55 C56 120.32(14) . .
C55 C56 C51 121.65(14) . .

loop_
_geom_bond_atom_site_label_1
_geom_bond_atom_site_label_2
_geom_bond_distance
_geom_bond_site_symmetry_2
O1 C4 1.3605(15) .
O1 B1 1.3875(17) .
B1 C1 1.5094(19) .
B1 C51 1.567(2) .
C1 C2 1.3870(18) .
C1 C11 1.4983(17) .
C2 C3 1.4498(17) .
C2 C21 1.5027(17) .
C3 C4 1.3786(18) .
C3 C31 1.4952(18) .
C4 C41 1.4917(18) .
C11 C12 1.3926(18) .
C11 C16 1.3979(19) .
C12 C13 1.3877(19) .
C13 C14 1.386(2) .
C14 C15 1.382(2) .
C15 C16 1.3879(19) .
C21 C26 1.3875(18) .
C21 C22 1.3904(18) .
C22 C23 1.3857(19) .
C23 C24 1.381(2) .
C24 C25 1.381(2) .
C25 C26 1.3874(19) .
C31 C36 1.3936(18) .
C31 C32 1.3999(19) .
C32 C33 1.3840(19) .
C33 C34 1.382(2) .
C34 C35 1.386(2) .
C35 C36 1.3831(19) .
C41 C42 1.3959(19) .
C41 C46 1.3976(18) .
C42 C43 1.3848(19) .
C43 C44 1.387(2) .
C44 C45 1.385(2) .
C45 C46 1.3849(18) .
C51 C52 1.4011(19) .
C51 C56 1.4020(19) .
C52 C53 1.387(2) .
C53 C54 1.380(2) .
C54 C55 1.380(2) .
C55 C56 1.386(2) .
